data_1519363
loop_
_publ_author_name
'Cui, Yu'
'Gu, Weikai'
'Wang, Yaorong'
'Zhao, Bei'
'Yao, Yingming'
'Shen, Qi'

_publ_section_title
;
 Synthesis and characterization of rare-earth metal complexes supported by
 a new pentadentate Schiff base and their application in heteroselective
 polymerization of rac-lactide
;
_journal_issue 6
_journal_name_full 'Catal. Sci. Technol.'
_journal_page_first 3302
_journal_paper_doi 10.1039/C5CY00322A
_journal_volume 5
_journal_year 2015
_chemical_formula_moiety 'C61 H81 N2 O5 Y, 3(C4H8O)'
_chemical_formula_sum 'C73 H105 N2 O8 Y'
_chemical_formula_weight 1227.50
_chemical_name_systematic 'complex 3'
_chemical_properties_physical 'Air-sensitive, Moisture-sensitive, Oxygen-sensitive'
_space_group_IT_number 14
_symmetry_cell_setting monoclinic
_symmetry_space_group_name_Hall '-P 2ybc'
_symmetry_space_group_name_H-M 'P 1 21/c 1'
_atom_sites_solution_hydrogens geom
_atom_sites_solution_primary direct
_atom_sites_solution_secondary difmap
_audit_block_doi 10.5517/cc149j10
_audit_creation_method SHELXL-97
_audit_update_record
;
2015-03-03 deposited with the CCDC.
2015-04-13 downloaded from the CCDC.
;
_cell_angle_alpha 90.00
_cell_angle_beta 99.001(3)
_cell_angle_gamma 90.00
_cell_formula_units_Z 4
_cell_length_a 10.8744(3)
_cell_length_b 29.9882(13)
_cell_length_c 21.5416(8)
_cell_measurement_reflns_used 5841
_cell_measurement_temperature 223(2)
_cell_measurement_theta_max 25.3190
_cell_measurement_theta_min 3.4560
_cell_volume 6938.3(4)
_computing_cell_refinement
;
CrysAlisPro, Agilent Technologies,
Version 1.171.36.32 (release 02-08-2013 CrysAlis171 .NET)
(compiled Aug  2 2013,16:46:58)
;
_computing_data_collection
;
CrysAlisPro, Agilent Technologies,
Version 1.171.36.32 (release 02-08-2013 CrysAlis171 .NET)
(compiled Aug  2 2013,16:46:58)
;
_computing_data_reduction
;
CrysAlisPro, Agilent Technologies,
Version 1.171.36.32 (release 02-08-2013 CrysAlis171 .NET)
(compiled Aug  2 2013,16:46:58)
;
_computing_publication_material
;
O. V. Dolomanov, L. J. Bourhis, R. J. Gildea, J. A. K. Howard and H. Puschmann,
OLEX2: a complete structure solution, refinement and analysis program.
J. Appl. Cryst. (2009). 42, 339-341.
;
_computing_structure_refinement 'SHELXL-97 (Sheldrick, 1997)'
_computing_structure_solution 'SHELXS-97 (Sheldrick, 1990)'
_diffrn_ambient_temperature 223(2)
_diffrn_detector_area_resol_mean 10.4471
_diffrn_measured_fraction_theta_full 0.998
_diffrn_measured_fraction_theta_max 0.998
_diffrn_measurement_device_type 'Xcalibur, Atlas, Gemini'
_diffrn_measurement_method '\w scans'
_diffrn_radiation_monochromator graphite
_diffrn_radiation_source 'fine-focus sealed tube'
_diffrn_radiation_type MoK\a
_diffrn_radiation_wavelength 0.71073
_diffrn_reflns_av_R_equivalents 0.0613
_diffrn_reflns_av_sigmaI/netI 0.0894
_diffrn_reflns_limit_h_max 13
_diffrn_reflns_limit_h_min -12
_diffrn_reflns_limit_k_max 37
_diffrn_reflns_limit_k_min -33
_diffrn_reflns_limit_l_max 26
_diffrn_reflns_limit_l_min -25
_diffrn_reflns_number 41035
_diffrn_reflns_theta_full 26.37
_diffrn_reflns_theta_max 26.37
_diffrn_reflns_theta_min 2.88
_exptl_absorpt_coefficient_mu 0.894
_exptl_absorpt_correction_T_max 1.00000
_exptl_absorpt_correction_T_min 0.90433
_exptl_absorpt_correction_type multi-scan
_exptl_absorpt_process_details
;
CrysAlisPro, Agilent Technologies,
Version 1.171.36.32 (release 02-08-2013 CrysAlis171 .NET)
(compiled Aug  2 2013,16:46:58)
Empirical absorption correction using spherical harmonics,
 implemented in SCALE3 ABSPACK scaling algorithm.
;
_exptl_crystal_colour 'clear dark yellow'
_exptl_crystal_density_diffrn 1.175
_exptl_crystal_density_method 'not measured'
_exptl_crystal_description block
_exptl_crystal_F_000 2640
_exptl_crystal_size_max 0.4
_exptl_crystal_size_mid 0.2
_exptl_crystal_size_min 0.1
_refine_diff_density_max 0.764
_refine_diff_density_min -0.809
_refine_diff_density_rms 0.079
_refine_ls_extinction_method none
_refine_ls_goodness_of_fit_ref 1.021
_refine_ls_hydrogen_treatment constr
_refine_ls_matrix_type full
_refine_ls_number_parameters 723
_refine_ls_number_reflns 14175
_refine_ls_number_restraints 45
_refine_ls_restrained_S_all 1.038
_refine_ls_R_factor_all 0.1143
_refine_ls_R_factor_gt 0.0658
_refine_ls_shift/su_max 0.006
_refine_ls_shift/su_mean 0.000
_refine_ls_structure_factor_coef Fsqd
_refine_ls_weighting_details 'calc w=1/[\s^2^(Fo^2^)+(0.1036P)^2^+2.0295P] where P=(Fo^2^+2Fc^2^)/3'
_refine_ls_weighting_scheme calc
_refine_ls_wR_factor_gt 0.1671
_refine_ls_wR_factor_ref 0.1922
_reflns_number_gt 9174
_reflns_number_total 14175
_reflns_threshold_expression >2sigma(I)
_cod_data_source_file c5cy00322a2.cif
_cod_data_source_block g140321d
_cod_depositor_comments 'Adding full bibliography for 1519361--1519366.cif.'
_cod_original_sg_symbol_H-M 'P 21/c'
_cod_database_code 1519363

loop_
_symmetry_equiv_pos_as_xyz
'x, y, z'
'-x, y+1/2, -z+1/2'
'-x, -y, -z'
'x, -y-1/2, z-1/2'

loop_
_atom_site_label
_atom_site_type_symbol
_atom_site_fract_x
_atom_site_fract_y
_atom_site_fract_z
_atom_site_U_iso_or_equiv
_atom_site_adp_type
_atom_site_occupancy
_atom_site_symmetry_multiplicity
_atom_site_calc_flag
_atom_site_refinement_flags
_atom_site_disorder_assembly
_atom_site_disorder_group
Y1 Y 0.66023(3) 0.405524(12) 0.760251(16) 0.02280(12) Uani 1 1 d . . .
O1 O 0.8206(2) 0.43337(9) 0.84962(12) 0.0304(6) Uani 1 1 d . . .
O2 O 0.6657(2) 0.39747(9) 0.66059(12) 0.0295(6) Uani 1 1 d . . .
O3 O 0.5039(2) 0.35815(9) 0.75641(11) 0.0275(6) Uani 1 1 d . . .
O4 O 0.5893(2) 0.47176(9) 0.75072(11) 0.0274(6) Uani 1 1 d . . .
O5 O 0.7645(2) 0.33177(10) 0.79272(14) 0.0423(7) Uani 1 1 d . . .
N1 N 0.8857(3) 0.40476(11) 0.74518(14) 0.0268(7) Uani 1 1 d . . .
N2 N 0.6112(3) 0.39850(11) 0.87031(14) 0.0262(7) Uani 1 1 d . . .
C1 C 0.9380(3) 0.41318(13) 0.85715(19) 0.0288(9) Uani 1 1 d . . .
C2 C 0.9728(3) 0.39881(13) 0.80114(18) 0.0279(9) Uani 1 1 d . . .
C3 C 1.0850(3) 0.37616(15) 0.8049(2) 0.0377(10) Uani 1 1 d . . .
H3 H 1.1100 0.3650 0.7680 0.045 Uiso 1 1 calc R . .
C4 C 1.1604(4) 0.36975(17) 0.8619(2) 0.0497(13) Uani 1 1 d . . .
H4 H 1.2378 0.3555 0.8632 0.060 Uiso 1 1 calc R . .
C5 C 1.1235(4) 0.38406(17) 0.9169(2) 0.0469(12) Uani 1 1 d . . .
H5 H 1.1748 0.3790 0.9556 0.056 Uiso 1 1 calc R . .
C6 C 1.0104(4) 0.40590(15) 0.9151(2) 0.0378(10) Uani 1 1 d . . .
H6 H 0.9836 0.4155 0.9523 0.045 Uiso 1 1 calc R . .
C7 C 0.7751(3) 0.45028(14) 0.90257(17) 0.0301(9) Uani 1 1 d . . .
C8 C 0.6641(3) 0.43174(13) 0.91333(17) 0.0280(9) Uani 1 1 d . . .
C9 C 0.6106(4) 0.44862(15) 0.96303(19) 0.0383(10) Uani 1 1 d . . .
H9 H 0.5340 0.4373 0.9710 0.046 Uiso 1 1 calc R . .
C10 C 0.6699(4) 0.48213(17) 1.0009(2) 0.0471(12) Uani 1 1 d . . .
H10 H 0.6344 0.4928 1.0351 0.056 Uiso 1 1 calc R . .
C11 C 0.7803(4) 0.49990(16) 0.9886(2) 0.0470(12) Uani 1 1 d . . .
H11 H 0.8197 0.5226 1.0145 0.056 Uiso 1 1 calc R . .
C12 C 0.8335(4) 0.48461(15) 0.9386(2) 0.0392(10) Uani 1 1 d . . .
H12 H 0.9077 0.4972 0.9293 0.047 Uiso 1 1 calc R . .
C13 C 0.7330(3) 0.40308(12) 0.61517(17) 0.0253(8) Uani 1 1 d . . .
C14 C 0.6781(3) 0.40791(13) 0.55113(17) 0.0278(8) Uani 1 1 d . . .
C15 C 0.7570(4) 0.41067(14) 0.50685(19) 0.0350(10) Uani 1 1 d . . .
H15 H 0.7202 0.4124 0.4644 0.042 Uiso 1 1 calc R . .
C16 C 0.8872(4) 0.41105(15) 0.51979(19) 0.0363(10) Uani 1 1 d . . .
C17 C 0.9382(4) 0.40875(15) 0.58149(19) 0.0355(10) Uani 1 1 d . . .
H17 H 1.0254 0.4093 0.5923 0.043 Uiso 1 1 calc R . .
C18 C 0.8645(3) 0.40555(14) 0.63022(18) 0.0290(9) Uani 1 1 d . . .
C19 C 0.9302(3) 0.40523(13) 0.69258(19) 0.0303(9) Uani 1 1 d . . .
H19 H 1.0175 0.4054 0.6963 0.036 Uiso 1 1 calc R . .
C20 C 0.5354(3) 0.41030(15) 0.53214(18) 0.0338(10) Uani 1 1 d . . .
C21 C 0.4960(4) 0.41572(17) 0.46072(19) 0.0435(11) Uani 1 1 d . . .
H21A H 0.4061 0.4181 0.4512 0.065 Uiso 1 1 calc R . .
H21B H 0.5235 0.3900 0.4393 0.065 Uiso 1 1 calc R . .
H21C H 0.5337 0.4425 0.4467 0.065 Uiso 1 1 calc R . .
C22 C 0.4755(4) 0.36778(18) 0.5520(2) 0.0521(13) Uani 1 1 d . . .
H22A H 0.4963 0.3642 0.5972 0.078 Uiso 1 1 calc R . .
H22B H 0.5064 0.3424 0.5312 0.078 Uiso 1 1 calc R . .
H22C H 0.3859 0.3697 0.5404 0.078 Uiso 1 1 calc R . .
C23 C 0.4875(4) 0.45075(17) 0.5637(2) 0.0478(12) Uani 1 1 d . . .
H23A H 0.5093 0.4479 0.6090 0.072 Uiso 1 1 calc R . .
H23B H 0.3977 0.4525 0.5525 0.072 Uiso 1 1 calc R . .
H23C H 0.5249 0.4776 0.5499 0.072 Uiso 1 1 calc R . .
C24 C 0.9641(4) 0.41364(18) 0.4655(2) 0.0473(13) Uani 1 1 d . . .
C25 C 0.9298(5) 0.4546(2) 0.4265(3) 0.0715(17) Uani 1 1 d . . .
H25A H 0.8429 0.4529 0.4076 0.107 Uiso 1 1 calc R . .
H25B H 0.9814 0.4565 0.3937 0.107 Uiso 1 1 calc R . .
H25C H 0.9430 0.4808 0.4530 0.107 Uiso 1 1 calc R . .
C26 C 0.9371(6) 0.3718(2) 0.4243(3) 0.084(2) Uani 1 1 d . . .
H26A H 0.8490 0.3706 0.4076 0.125 Uiso 1 1 calc R . .
H26B H 0.9603 0.3455 0.4495 0.125 Uiso 1 1 calc R . .
H26C H 0.9849 0.3730 0.3900 0.125 Uiso 1 1 calc R . .
C27 C 1.1032(5) 0.4157(3) 0.4902(3) 0.082(2) Uani 1 1 d . . .
H27A H 1.1487 0.4198 0.4553 0.123 Uiso 1 1 calc R . .
H27B H 1.1294 0.3881 0.5118 0.123 Uiso 1 1 calc R . .
H27C H 1.1201 0.4405 0.5192 0.123 Uiso 1 1 calc R . .
C28 C 0.4537(3) 0.33011(13) 0.79106(17) 0.0273(9) Uani 1 1 d . . .
C29 C 0.3717(3) 0.29461(14) 0.76317(19) 0.0320(9) Uani 1 1 d . . .
C30 C 0.3213(4) 0.26619(14) 0.80357(19) 0.0358(10) Uani 1 1 d . . .
H30 H 0.2689 0.2432 0.7853 0.043 Uiso 1 1 calc R . .
C31 C 0.3426(3) 0.26904(14) 0.86979(19) 0.0311(9) Uani 1 1 d . . .
C32 C 0.4200(3) 0.30190(14) 0.89530(18) 0.0299(9) Uani 1 1 d . . .
H32 H 0.4378 0.3044 0.9393 0.036 Uiso 1 1 calc R . .
C33 C 0.4753(3) 0.33278(13) 0.85763(17) 0.0273(8) Uani 1 1 d . . .
C34 C 0.5460(3) 0.36801(13) 0.89155(17) 0.0278(9) Uani 1 1 d . . .
H34 H 0.5444 0.3688 0.9350 0.033 Uiso 1 1 calc R . .
C35 C 0.3414(4) 0.28821(16) 0.69183(19) 0.0396(10) Uani 1 1 d . . .
C36 C 0.4633(4) 0.27848(17) 0.6662(2) 0.0471(12) Uani 1 1 d . . .
H36A H 0.4445 0.2719 0.6216 0.071 Uiso 1 1 calc R . .
H36B H 0.5048 0.2531 0.6882 0.071 Uiso 1 1 calc R . .
H36C H 0.5173 0.3044 0.6725 0.071 Uiso 1 1 calc R . .
C37 C 0.2772(4) 0.32943(17) 0.66071(19) 0.0453(12) Uani 1 1 d . . .
H37A H 0.1986 0.3340 0.6758 0.068 Uiso 1 1 calc R . .
H37B H 0.2620 0.3253 0.6155 0.068 Uiso 1 1 calc R . .
H37C H 0.3301 0.3553 0.6710 0.068 Uiso 1 1 calc R . .
C38 C 0.2554(5) 0.2480(2) 0.6741(2) 0.0683(17) Uani 1 1 d . . .
H38A H 0.1799 0.2515 0.6923 0.103 Uiso 1 1 calc R . .
H38B H 0.2977 0.2209 0.6900 0.103 Uiso 1 1 calc R . .
H38C H 0.2343 0.2462 0.6287 0.103 Uiso 1 1 calc R . .
C39 C 0.2750(4) 0.23647(15) 0.9077(2) 0.0427(11) Uani 1 1 d . . .
C40 C 0.3106(6) 0.18916(18) 0.8953(3) 0.0728(17) Uani 1 1 d . . .
H40A H 0.4001 0.1858 0.9059 0.109 Uiso 1 1 calc R . .
H40B H 0.2850 0.1822 0.8512 0.109 Uiso 1 1 calc R . .
H40C H 0.2696 0.1690 0.9207 0.109 Uiso 1 1 calc R . .
C41 C 0.1345(4) 0.2412(2) 0.8874(3) 0.0784(19) Uani 1 1 d . . .
H41A H 0.0915 0.2198 0.9101 0.118 Uiso 1 1 calc R . .
H41B H 0.1139 0.2357 0.8426 0.118 Uiso 1 1 calc R . .
H41C H 0.1089 0.2711 0.8967 0.118 Uiso 1 1 calc R . .
C42 C 0.3060(6) 0.2454(2) 0.9779(2) 0.0667(16) Uani 1 1 d . . .
H42A H 0.2598 0.2249 1.0004 0.100 Uiso 1 1 calc R . .
H42B H 0.2834 0.2758 0.9866 0.100 Uiso 1 1 calc R . .
H42C H 0.3945 0.2412 0.9916 0.100 Uiso 1 1 calc R . .
C43 C 0.5408(3) 0.51270(13) 0.73678(17) 0.0276(8) Uani 1 1 d . . .
C44 C 0.6166(3) 0.54873(14) 0.72037(17) 0.0301(9) Uani 1 1 d . . .
C45 C 0.5627(4) 0.59008(14) 0.7069(2) 0.0365(10) Uani 1 1 d . . .
H45 H 0.6134 0.6134 0.6965 0.044 Uiso 1 1 calc R . .
C46 C 0.4376(4) 0.59892(15) 0.7079(2) 0.0410(11) Uani 1 1 d . . .
C47 C 0.3654(4) 0.56421(15) 0.7233(2) 0.0386(10) Uani 1 1 d . . .
H47 H 0.2803 0.5695 0.7236 0.046 Uiso 1 1 calc R . .
C48 C 0.4120(3) 0.52151(14) 0.73840(18) 0.0329(9) Uani 1 1 d . . .
C49 C 0.7563(3) 0.54309(14) 0.7184(2) 0.0355(10) Uani 1 1 d . . .
C50 C 0.8246(4) 0.52953(17) 0.7835(2) 0.0460(12) Uani 1 1 d . . .
H50A H 0.8194 0.5536 0.8130 0.069 Uiso 1 1 calc R . .
H50B H 0.9113 0.5235 0.7809 0.069 Uiso 1 1 calc R . .
H50C H 0.7862 0.5030 0.7976 0.069 Uiso 1 1 calc R . .
C51 C 0.7746(4) 0.50832(16) 0.6684(2) 0.0458(11) Uani 1 1 d . . .
H51A H 0.8629 0.5029 0.6694 0.069 Uiso 1 1 calc R . .
H51B H 0.7387 0.5193 0.6272 0.069 Uiso 1 1 calc R . .
H51C H 0.7339 0.4807 0.6769 0.069 Uiso 1 1 calc R . .
C52 C 0.8179(4) 0.58651(15) 0.6998(2) 0.0473(12) Uani 1 1 d . . .
H52A H 0.8048 0.6101 0.7289 0.071 Uiso 1 1 calc R . .
H52B H 0.7809 0.5951 0.6575 0.071 Uiso 1 1 calc R . .
H52C H 0.9064 0.5817 0.7012 0.071 Uiso 1 1 calc R . .
C53 C 0.3858(5) 0.64521(17) 0.6935(3) 0.0607(14) Uani 1 1 d . . .
H53A H 0.3776 0.6507 0.6487 0.091 Uiso 1 1 calc R . .
H53B H 0.4418 0.6671 0.7160 0.091 Uiso 1 1 calc R . .
H53C H 0.3047 0.6476 0.7067 0.091 Uiso 1 1 calc R . .
C54 C 0.3238(3) 0.48559(15) 0.7573(2) 0.0347(10) Uani 1 1 d . . .
C55 C 0.1907(4) 0.50275(18) 0.7578(2) 0.0516(13) Uani 1 1 d . . .
H55A H 0.1928 0.5274 0.7872 0.077 Uiso 1 1 calc R . .
H55B H 0.1399 0.4789 0.7707 0.077 Uiso 1 1 calc R . .
H55C H 0.1554 0.5128 0.7160 0.077 Uiso 1 1 calc R . .
C56 C 0.3719(4) 0.46964(17) 0.8241(2) 0.0457(12) Uani 1 1 d . . .
H56A H 0.4564 0.4587 0.8263 0.068 Uiso 1 1 calc R . .
H56B H 0.3190 0.4458 0.8352 0.068 Uiso 1 1 calc R . .
H56C H 0.3708 0.4942 0.8532 0.068 Uiso 1 1 calc R . .
C57 C 0.3117(4) 0.44711(16) 0.7101(2) 0.0462(12) Uani 1 1 d . . .
H57A H 0.2798 0.4584 0.6684 0.069 Uiso 1 1 calc R . .
H57B H 0.2548 0.4249 0.7220 0.069 Uiso 1 1 calc R . .
H57C H 0.3927 0.4337 0.7098 0.069 Uiso 1 1 calc R . .
C58 C 0.8018(5) 0.30413(17) 0.7434(3) 0.0586(14) Uani 1 1 d . . .
H58A H 0.8869 0.3115 0.7372 0.070 Uiso 1 1 calc R . .
H58B H 0.7459 0.3090 0.7036 0.070 Uiso 1 1 calc R . .
C59 C 0.7946(7) 0.2563(2) 0.7641(4) 0.087(2) Uani 1 1 d . . .
H59A H 0.8736 0.2409 0.7630 0.105 Uiso 1 1 calc R . .
H59B H 0.7281 0.2404 0.7370 0.105 Uiso 1 1 calc R . .
C60 C 0.7665(6) 0.2593(2) 0.8317(4) 0.083(2) Uani 1 1 d . . .
H60A H 0.6788 0.2527 0.8333 0.100 Uiso 1 1 calc R . .
H60B H 0.8189 0.2386 0.8596 0.100 Uiso 1 1 calc R . .
C61 C 0.7967(5) 0.30660(18) 0.8495(3) 0.0559(13) Uani 1 1 d . . .
H61A H 0.7481 0.3167 0.8816 0.067 Uiso 1 1 calc R . .
H61B H 0.8854 0.3099 0.8661 0.067 Uiso 1 1 calc R . .
O6 O 0.8704(13) 0.2755(5) 0.5924(7) 0.295(6) Uiso 1 1 d D . .
C62 C 0.7405(13) 0.2669(5) 0.5712(7) 0.211(6) Uiso 1 1 d D . .
H62A H 0.6907 0.2932 0.5780 0.254 Uiso 1 1 calc R . .
H62B H 0.7122 0.2417 0.5943 0.254 Uiso 1 1 calc R . .
C65 C 0.9368(15) 0.2650(6) 0.5435(8) 0.235(7) Uiso 1 1 d D . .
H65A H 0.9717 0.2921 0.5277 0.282 Uiso 1 1 calc R . .
H65B H 1.0052 0.2445 0.5584 0.282 Uiso 1 1 calc R . .
C64 C 0.8530(12) 0.2451(5) 0.4960(6) 0.193(5) Uiso 1 1 d D . .
H64A H 0.8635 0.2126 0.4978 0.231 Uiso 1 1 calc R . .
H64B H 0.8691 0.2554 0.4549 0.231 Uiso 1 1 calc R . .
C63 C 0.7272(14) 0.2565(6) 0.5040(8) 0.242(7) Uiso 1 1 d D . .
H63A H 0.6703 0.2314 0.4930 0.290 Uiso 1 1 calc R . .
H63B H 0.6968 0.2824 0.4783 0.290 Uiso 1 1 calc R . .
O7 O 0.8841(16) 0.3790(6) 0.0549(7) 0.186(3) Uiso 0.50 1 d PD A 1
C66 C 1.004(2) 0.3601(10) 0.0703(10) 0.186(3) Uiso 0.50 1 d PD A 1
H66A H 1.0676 0.3820 0.0632 0.223 Uiso 0.50 1 calc PR A 1
H66B H 1.0119 0.3340 0.0438 0.223 Uiso 0.50 1 calc PR A 1
C67 C 1.023(2) 0.3462(10) 0.1408(11) 0.186(3) Uiso 0.50 1 d PD A 1
H67A H 1.0987 0.3595 0.1641 0.223 Uiso 0.50 1 calc PR A 1
H67B H 1.0271 0.3137 0.1454 0.223 Uiso 0.50 1 calc PR A 1
C68 C 0.904(3) 0.3654(11) 0.1634(10) 0.186(3) Uiso 0.50 1 d PD A 1
H68A H 0.8430 0.3419 0.1671 0.223 Uiso 0.50 1 calc PR A 1
H68B H 0.9246 0.3807 0.2039 0.223 Uiso 0.50 1 calc PR A 1
C69 C 0.855(2) 0.3985(8) 0.1101(11) 0.186(3) Uiso 0.50 1 d PD A 1
H69A H 0.7650 0.4026 0.1071 0.223 Uiso 0.50 1 calc PR A 1
H69B H 0.8961 0.4275 0.1176 0.223 Uiso 0.50 1 calc PR A 1
O7A O 1.0105(17) 0.3990(6) 0.0733(8) 0.186(3) Uiso 0.50 1 d PD B 2
C66A C 1.056(2) 0.3572(8) 0.0989(12) 0.186(3) Uiso 0.50 1 d PD B 2
H66C H 1.1436 0.3600 0.1172 0.223 Uiso 0.50 1 calc PR B 2
H66D H 1.0491 0.3349 0.0653 0.223 Uiso 0.50 1 calc PR B 2
C67A C 0.980(2) 0.3419(8) 0.1496(13) 0.186(3) Uiso 0.50 1 d PD B 2
H67C H 0.9316 0.3150 0.1364 0.223 Uiso 0.50 1 calc PR B 2
H67D H 1.0344 0.3358 0.1895 0.223 Uiso 0.50 1 calc PR B 2
C68A C 0.895(3) 0.3814(10) 0.1556(13) 0.186(3) Uiso 0.50 1 d PD B 2
H68C H 0.9193 0.3963 0.1961 0.223 Uiso 0.50 1 calc PR B 2
H68D H 0.8085 0.3717 0.1521 0.223 Uiso 0.50 1 calc PR B 2
C69A C 0.913(2) 0.4138(7) 0.0995(12) 0.186(3) Uiso 0.50 1 d PD B 2
H69C H 0.8370 0.4140 0.0681 0.223 Uiso 0.50 1 calc PR B 2
H69D H 0.9284 0.4442 0.1153 0.223 Uiso 0.50 1 calc PR B 2
O8 O 0.4326(12) 0.3674(5) 0.0329(6) 0.141(2) Uiso 0.50 1 d PD C 1
C70 C 0.5355(16) 0.3554(6) 0.0726(9) 0.141(2) Uiso 0.50 1 d PD C 1
H70A H 0.6041 0.3492 0.0493 0.170 Uiso 0.50 1 calc PR C 1
H70B H 0.5195 0.3286 0.0961 0.170 Uiso 0.50 1 calc PR C 1
C71 C 0.5681(14) 0.3943(6) 0.1169(9) 0.141(2) Uiso 0.50 1 d PD C 1
H71A H 0.6391 0.4110 0.1060 0.170 Uiso 0.50 1 calc PR C 1
H71B H 0.5879 0.3840 0.1605 0.170 Uiso 0.50 1 calc PR C 1
C72 C 0.4473(16) 0.4234(6) 0.1070(9) 0.141(2) Uiso 0.50 1 d PD C 1
H72A H 0.4120 0.4254 0.1461 0.170 Uiso 0.50 1 calc PR C 1
H72B H 0.4656 0.4536 0.0937 0.170 Uiso 0.50 1 calc PR C 1
C73 C 0.3634(14) 0.4017(6) 0.0597(9) 0.141(2) Uiso 0.50 1 d PD C 1
H73A H 0.3287 0.4231 0.0273 0.170 Uiso 0.50 1 calc PR C 1
H73B H 0.2946 0.3884 0.0778 0.170 Uiso 0.50 1 calc PR C 1
O8A O 0.3699(12) 0.3576(5) 0.0531(6) 0.141(2) Uiso 0.50 1 d PD D 2
C70A C 0.4718(17) 0.3338(6) 0.0803(8) 0.141(2) Uiso 0.50 1 d PD D 2
H70C H 0.5340 0.3325 0.0520 0.170 Uiso 0.50 1 calc PR D 2
H70D H 0.4475 0.3033 0.0891 0.170 Uiso 0.50 1 calc PR D 2
C71A C 0.5243(15) 0.3566(6) 0.1395(8) 0.141(2) Uiso 0.50 1 d PD D 2
H71C H 0.6150 0.3595 0.1433 0.170 Uiso 0.50 1 calc PR D 2
H71D H 0.5039 0.3406 0.1761 0.170 Uiso 0.50 1 calc PR D 2
C72A C 0.4590(17) 0.4035(5) 0.1324(9) 0.141(2) Uiso 0.50 1 d PD D 2
H72C H 0.4524 0.4168 0.1733 0.170 Uiso 0.50 1 calc PR D 2
H72D H 0.5017 0.4242 0.1077 0.170 Uiso 0.50 1 calc PR D 2
C73A C 0.3372(14) 0.3899(6) 0.0985(9) 0.141(2) Uiso 0.50 1 d PD D 2
H73C H 0.2922 0.4154 0.0773 0.170 Uiso 0.50 1 calc PR D 2
H73D H 0.2862 0.3762 0.1270 0.170 Uiso 0.50 1 calc PR D 2

loop_
_atom_site_aniso_label
_atom_site_aniso_U_11
_atom_site_aniso_U_22
_atom_site_aniso_U_33
_atom_site_aniso_U_23
_atom_site_aniso_U_13
_atom_site_aniso_U_12
Y1 0.02196(18) 0.0260(2) 0.02101(19) -0.00103(16) 0.00529(12) -0.00084(15)
O1 0.0256(12) 0.0383(17) 0.0269(14) -0.0052(12) 0.0029(10) 0.0006(12)
O2 0.0262(13) 0.0395(18) 0.0241(14) 0.0011(12) 0.0078(10) -0.0002(11)
O3 0.0300(13) 0.0304(16) 0.0227(14) -0.0022(12) 0.0061(10) -0.0065(11)
O4 0.0283(13) 0.0259(15) 0.0294(14) 0.0024(12) 0.0089(10) 0.0018(11)
O5 0.0392(15) 0.0344(18) 0.0532(19) 0.0072(15) 0.0075(13) 0.0033(13)
N1 0.0242(14) 0.0283(19) 0.0287(17) -0.0018(15) 0.0066(12) -0.0008(13)
N2 0.0247(15) 0.030(2) 0.0231(16) -0.0023(14) 0.0031(12) 0.0000(13)
C1 0.0222(17) 0.029(2) 0.034(2) 0.0016(17) 0.0010(15) 0.0005(15)
C2 0.0202(17) 0.030(2) 0.033(2) 0.0032(17) 0.0044(15) -0.0031(15)
C3 0.033(2) 0.038(3) 0.043(3) 0.006(2) 0.0094(18) 0.0074(19)
C4 0.032(2) 0.052(3) 0.062(3) 0.013(3) -0.001(2) 0.012(2)
C5 0.039(2) 0.051(3) 0.045(3) 0.003(2) -0.012(2) 0.004(2)
C6 0.038(2) 0.042(3) 0.031(2) -0.002(2) -0.0025(17) 0.0000(19)
C7 0.034(2) 0.033(2) 0.023(2) -0.0023(17) 0.0044(16) 0.0047(17)
C8 0.0291(18) 0.028(2) 0.026(2) -0.0034(17) 0.0007(15) -0.0009(16)
C9 0.038(2) 0.046(3) 0.031(2) -0.007(2) 0.0072(17) 0.001(2)
C10 0.053(3) 0.057(3) 0.031(2) -0.018(2) 0.007(2) 0.006(2)
C11 0.056(3) 0.040(3) 0.042(3) -0.021(2) -0.002(2) -0.001(2)
C12 0.042(2) 0.036(3) 0.038(2) -0.009(2) 0.0009(18) -0.005(2)
C13 0.0301(19) 0.023(2) 0.0248(19) -0.0046(16) 0.0108(15) 0.0022(16)
C14 0.034(2) 0.025(2) 0.025(2) -0.0026(17) 0.0078(15) -0.0004(16)
C15 0.045(2) 0.038(3) 0.024(2) -0.0004(18) 0.0087(17) -0.0022(19)
C16 0.038(2) 0.043(3) 0.031(2) -0.0016(19) 0.0171(17) 0.0026(19)
C17 0.033(2) 0.043(3) 0.033(2) -0.002(2) 0.0126(17) 0.0006(18)
C18 0.0308(19) 0.031(2) 0.027(2) -0.0010(18) 0.0098(15) 0.0006(17)
C19 0.0231(18) 0.032(2) 0.038(2) -0.0011(19) 0.0120(16) 0.0030(16)
C20 0.031(2) 0.046(3) 0.025(2) 0.0011(19) 0.0072(16) -0.0003(18)
C21 0.042(2) 0.060(3) 0.027(2) 0.004(2) 0.0011(18) -0.002(2)
C22 0.047(3) 0.065(4) 0.042(3) 0.010(3) -0.001(2) -0.019(2)
C23 0.043(2) 0.061(3) 0.040(3) 0.004(2) 0.008(2) 0.016(2)
C24 0.042(2) 0.073(4) 0.032(2) 0.002(2) 0.0219(19) 0.001(2)
C25 0.068(3) 0.102(5) 0.051(3) 0.020(3) 0.029(3) 0.006(3)
C26 0.096(4) 0.101(6) 0.066(4) -0.030(4) 0.051(3) -0.004(4)
C27 0.047(3) 0.147(7) 0.059(4) 0.017(4) 0.036(3) 0.019(3)
C28 0.0239(17) 0.031(2) 0.028(2) -0.0013(17) 0.0061(15) -0.0003(16)
C29 0.0290(19) 0.037(3) 0.031(2) -0.0003(19) 0.0081(16) -0.0021(18)
C30 0.039(2) 0.031(2) 0.037(2) -0.0042(19) 0.0058(18) -0.0093(18)
C31 0.0300(19) 0.031(2) 0.034(2) 0.0059(18) 0.0109(16) 0.0028(17)
C32 0.0297(19) 0.033(2) 0.027(2) 0.0050(18) 0.0058(15) 0.0031(17)
C33 0.0239(17) 0.028(2) 0.031(2) 0.0019(17) 0.0058(15) 0.0015(16)
C34 0.0279(18) 0.034(2) 0.0217(19) 0.0002(17) 0.0036(15) 0.0000(17)
C35 0.047(2) 0.042(3) 0.031(2) -0.006(2) 0.0084(18) -0.017(2)
C36 0.066(3) 0.042(3) 0.036(3) -0.010(2) 0.018(2) -0.002(2)
C37 0.045(2) 0.063(3) 0.027(2) -0.003(2) 0.0033(18) -0.007(2)
C38 0.093(4) 0.073(4) 0.039(3) -0.016(3) 0.009(3) -0.048(3)
C39 0.055(3) 0.034(3) 0.042(3) 0.007(2) 0.014(2) -0.007(2)
C40 0.117(5) 0.034(3) 0.073(4) 0.011(3) 0.031(3) -0.006(3)
C41 0.051(3) 0.094(5) 0.095(5) 0.035(4) 0.027(3) -0.018(3)
C42 0.100(4) 0.059(4) 0.048(3) 0.006(3) 0.034(3) -0.022(3)
C43 0.037(2) 0.026(2) 0.0212(19) 0.0022(16) 0.0071(15) 0.0029(17)
C44 0.037(2) 0.030(2) 0.023(2) -0.0004(17) 0.0059(16) 0.0003(17)
C45 0.044(2) 0.029(2) 0.037(2) 0.0055(19) 0.0103(18) -0.0005(19)
C46 0.051(3) 0.033(3) 0.041(3) 0.001(2) 0.011(2) 0.012(2)
C47 0.037(2) 0.037(3) 0.043(3) -0.001(2) 0.0085(18) 0.011(2)
C48 0.033(2) 0.037(3) 0.028(2) -0.0015(19) 0.0033(16) 0.0048(18)
C49 0.035(2) 0.030(2) 0.043(3) 0.0041(19) 0.0106(18) -0.0038(18)
C50 0.037(2) 0.050(3) 0.049(3) 0.010(2) 0.002(2) -0.005(2)
C51 0.048(2) 0.039(3) 0.056(3) -0.001(2) 0.028(2) 0.000(2)
C52 0.047(3) 0.037(3) 0.061(3) 0.002(2) 0.019(2) -0.006(2)
C53 0.068(3) 0.039(3) 0.075(4) 0.017(3) 0.012(3) 0.018(3)
C54 0.030(2) 0.035(3) 0.041(2) 0.003(2) 0.0114(17) 0.0046(18)
C55 0.036(2) 0.054(3) 0.068(3) 0.006(3) 0.018(2) 0.003(2)
C56 0.039(2) 0.059(3) 0.042(3) 0.012(2) 0.0165(19) 0.004(2)
C57 0.035(2) 0.047(3) 0.056(3) -0.008(2) 0.006(2) -0.007(2)
C58 0.068(3) 0.034(3) 0.072(4) -0.008(3) 0.006(3) 0.005(2)
C59 0.106(5) 0.039(4) 0.108(6) -0.003(4) -0.011(4) 0.001(3)
C60 0.093(4) 0.041(4) 0.117(6) 0.024(4) 0.018(4) -0.004(3)
C61 0.054(3) 0.051(3) 0.064(3) 0.017(3) 0.013(2) 0.013(2)

loop_
_atom_type_symbol
_atom_type_description
_atom_type_scat_dispersion_real
_atom_type_scat_dispersion_imag
_atom_type_scat_source
C C 0.0033 0.0016 'International Tables Vol C Tables 4.2.6.8 and 6.1.1.4'
H H 0.0000 0.0000 'International Tables Vol C Tables 4.2.6.8 and 6.1.1.4'
N N 0.0061 0.0033 'International Tables Vol C Tables 4.2.6.8 and 6.1.1.4'
O O 0.0106 0.0060 'International Tables Vol C Tables 4.2.6.8 and 6.1.1.4'
Y Y -2.7962 3.5667 'International Tables Vol C Tables 4.2.6.8 and 6.1.1.4'

loop_
_geom_angle_atom_site_label_1
_geom_angle_atom_site_label_2
_geom_angle_atom_site_label_3
_geom_angle
O4 Y1 O2 94.25(10)
O4 Y1 O3 109.39(9)
O2 Y1 O3 91.80(9)
O4 Y1 N2 92.41(10)
O2 Y1 N2 164.65(10)
O3 Y1 N2 72.93(9)
O4 Y1 N1 109.91(10)
O2 Y1 N1 72.19(9)
O3 Y1 N1 138.37(10)
N2 Y1 N1 118.24(10)
O4 Y1 O1 87.80(9)
O2 Y1 O1 131.86(9)
O3 Y1 O1 132.57(9)
N2 Y1 O1 62.18(9)
N1 Y1 O1 62.13(9)
O4 Y1 O5 168.76(10)
O2 Y1 O5 95.48(10)
O3 Y1 O5 75.95(9)
N2 Y1 O5 79.55(10)
N1 Y1 O5 68.01(10)
O1 Y1 O5 81.52(9)
C1 O1 C7 119.5(3)
C1 O1 Y1 117.0(2)
C7 O1 Y1 116.6(2)
C13 O2 Y1 145.3(2)
C28 O3 Y1 141.7(2)
C43 O4 Y1 172.7(2)
C61 O5 C58 105.4(4)
C61 O5 Y1 137.2(3)
C58 O5 Y1 117.4(3)
C19 N1 C2 116.8(3)
C19 N1 Y1 127.9(2)
C2 N1 Y1 115.1(2)
C34 N2 C8 117.2(3)
C34 N2 Y1 127.2(2)
C8 N2 Y1 115.6(2)
C6 C1 C2 122.7(4)
C6 C1 O1 123.5(4)
C2 C1 O1 113.7(3)
C3 C2 C1 117.3(3)
C3 C2 N1 125.0(4)
C1 C2 N1 117.4(3)
C4 C3 C2 121.0(4)
C5 C4 C3 120.6(4)
C4 C5 C6 119.9(4)
C1 C6 C5 118.4(4)
C8 C7 C12 122.8(4)
C8 C7 O1 114.7(3)
C12 C7 O1 122.3(4)
C7 C8 C9 117.7(4)
C7 C8 N2 116.6(3)
C9 C8 N2 125.6(3)
C10 C9 C8 120.2(4)
C11 C10 C9 120.4(4)
C12 C11 C10 120.5(4)
C11 C12 C7 118.3(4)
O2 C13 C18 119.5(3)
O2 C13 C14 122.3(3)
C18 C13 C14 118.1(3)
C15 C14 C13 117.6(3)
C15 C14 C20 121.4(3)
C13 C14 C20 120.9(3)
C14 C15 C16 125.5(4)
C17 C16 C15 116.1(4)
C17 C16 C24 123.8(4)
C15 C16 C24 120.1(4)
C16 C17 C18 122.3(4)
C13 C18 C17 120.0(3)
C13 C18 C19 123.8(3)
C17 C18 C19 116.2(3)
N1 C19 C18 128.6(3)
C23 C20 C22 110.5(4)
C23 C20 C21 107.6(4)
C22 C20 C21 107.8(4)
C23 C20 C14 108.6(3)
C22 C20 C14 110.0(3)
C21 C20 C14 112.4(3)
C25 C24 C27 108.0(5)
C25 C24 C26 109.6(5)
C27 C24 C26 108.9(5)
C25 C24 C16 110.4(4)
C27 C24 C16 111.3(4)
C26 C24 C16 108.6(4)
O3 C28 C33 121.7(3)
O3 C28 C29 121.4(3)
C33 C28 C29 116.9(3)
C30 C29 C28 117.7(4)
C30 C29 C35 120.5(4)
C28 C29 C35 121.8(3)
C29 C30 C31 125.3(4)
C32 C31 C30 116.5(4)
C32 C31 C39 124.5(4)
C30 C31 C39 118.9(4)
C31 C32 C33 122.2(4)
C28 C33 C32 121.4(3)
C28 C33 C34 123.1(3)
C32 C33 C34 115.4(3)
N2 C34 C33 128.6(4)
C37 C35 C29 110.6(4)
C37 C35 C38 108.0(4)
C29 C35 C38 112.0(4)
C37 C35 C36 110.9(4)
C29 C35 C36 108.7(3)
C38 C35 C36 106.6(4)
C40 C39 C42 108.6(4)
C40 C39 C41 108.1(5)
C42 C39 C41 108.9(4)
C40 C39 C31 110.4(4)
C42 C39 C31 111.6(4)
C41 C39 C31 109.3(4)
O4 C43 C48 120.8(3)
O4 C43 C44 121.3(3)
C48 C43 C44 117.9(4)
C45 C44 C43 119.1(3)
C45 C44 C49 118.8(4)
C43 C44 C49 122.1(3)
C44 C45 C46 123.5(4)
C47 C46 C45 117.2(4)
C47 C46 C53 122.4(4)
C45 C46 C53 120.4(4)
C46 C47 C48 123.4(4)
C47 C48 C43 119.0(4)
C47 C48 C54 119.0(3)
C43 C48 C54 122.0(4)
C51 C49 C50 111.4(4)
C51 C49 C44 109.4(3)
C50 C49 C44 110.0(3)
C51 C49 C52 106.4(4)
C50 C49 C52 107.1(4)
C44 C49 C52 112.6(4)
C56 C54 C57 111.8(4)
C56 C54 C55 106.4(3)
C57 C54 C55 105.9(3)
C56 C54 C48 109.4(3)
C57 C54 C48 110.1(3)
C55 C54 C48 113.2(4)
O5 C58 C59 107.0(5)
C58 C59 C60 104.6(5)
C61 C60 C59 103.3(5)
O5 C61 C60 105.5(5)
C65 O6 C62 108.5(14)
O6 C62 C63 106.9(13)
C64 C65 O6 107.0(14)
C65 C64 C63 109.5(13)
C64 C63 C62 102.6(13)
C69 O7 C66 106.8(12)
O7 C66 C67 108.2(10)
C66 C67 C68 102.5(9)
C69 C68 C67 102.1(10)
O7 C69 C68 105.4(12)
C69A O7A C66A 111.8(11)
O7A C66A C67A 110.4(10)
C68A C67A C66A 103.0(10)
C67A C68A C69A 105.6(10)
O7A C69A C68A 108.1(10)
C70 O8 C73 111.6(10)
O8 C70 C71 106.6(10)
C70 C71 C72 103.6(9)
C73 C72 C71 105.9(9)
C72 C73 O8 107.3(10)
C70A O8A C73A 108.9(10)
O8A C70A C71A 107.8(10)
C70A C71A C72A 102.9(10)
C73A C72A C71A 99.1(10)
C72A C73A O8A 102.9(10)

loop_
_geom_bond_atom_site_label_1
_geom_bond_atom_site_label_2
_geom_bond_distance
Y1 O4 2.129(3)
Y1 O2 2.171(2)
Y1 O3 2.207(2)
Y1 N2 2.519(3)
Y1 N1 2.523(3)
Y1 O1 2.529(2)
Y1 O5 2.534(3)
O1 C1 1.399(4)
O1 C7 1.407(4)
O2 C13 1.321(4)
O3 C28 1.300(4)
O4 C43 1.351(4)
O5 C61 1.434(5)
O5 C58 1.455(6)
N1 C19 1.300(5)
N1 C2 1.423(5)
N2 C34 1.285(5)
N2 C8 1.420(5)
C1 C6 1.385(5)
C1 C2 1.389(5)
C2 C3 1.388(5)
C3 C4 1.379(6)
C4 C5 1.378(7)
C5 C6 1.389(6)
C7 C8 1.381(5)
C7 C12 1.383(6)
C8 C9 1.391(5)
C9 C10 1.388(6)
C10 C11 1.377(7)
C11 C12 1.378(6)
C13 C18 1.418(5)
C13 C14 1.422(5)
C14 C15 1.382(5)
C14 C20 1.543(5)
C15 C16 1.399(6)
C16 C17 1.360(6)
C16 C24 1.543(5)
C17 C18 1.420(5)
C18 C19 1.419(5)
C20 C23 1.522(6)
C20 C22 1.523(6)
C20 C21 1.540(5)
C24 C25 1.502(7)
C24 C27 1.524(7)
C24 C26 1.537(8)
C28 C33 1.419(5)
C28 C29 1.457(5)
C29 C30 1.390(6)
C29 C35 1.532(6)
C30 C31 1.412(6)
C31 C32 1.355(5)
C31 C39 1.533(6)
C32 C33 1.425(5)
C33 C34 1.437(5)
C35 C37 1.522(6)
C35 C38 1.538(6)
C35 C36 1.542(6)
C39 C40 1.505(7)
C39 C42 1.522(7)
C39 C41 1.528(7)
C43 C48 1.431(5)
C43 C44 1.436(5)
C44 C45 1.383(6)
C44 C49 1.537(5)
C45 C46 1.389(6)
C46 C47 1.375(6)
C46 C53 1.512(6)
C47 C48 1.397(6)
C48 C54 1.539(6)
C49 C51 1.534(6)
C49 C50 1.535(6)
C49 C52 1.545(6)
C54 C56 1.528(6)
C54 C57 1.531(6)
C54 C55 1.538(6)
C58 C59 1.508(8)
C59 C60 1.538(9)
C60 C61 1.493(8)
O6 C65 1.403(13)
O6 C62 1.438(12)
C62 C63 1.466(13)
C65 C64 1.393(13)
C64 C63 1.446(13)
O7 C69 1.405(16)
O7 C66 1.413(15)
C66 C67 1.557(16)
C67 C68 1.560(16)
C68 C69 1.547(17)
O7A C69A 1.355(15)
O7A C66A 1.424(15)
C66A C67A 1.538(16)
C67A C68A 1.518(16)
C68A C69A 1.583(16)
O8 C70 1.346(14)
O8 C73 1.448(14)
C70 C71 1.511(15)
C71 C72 1.564(15)
C72 C73 1.415(15)
O8A C70A 1.370(14)
O8A C73A 1.460(14)
C70A C71A 1.480(15)
C71A C72A 1.572(15)
C72A C73A 1.466(15)

loop_
_geom_torsion_atom_site_label_1
_geom_torsion_atom_site_label_2
_geom_torsion_atom_site_label_3
_geom_torsion_atom_site_label_4
_geom_torsion
O4 Y1 O1 C1 -146.5(2)
O2 Y1 O1 C1 -52.8(3)
O3 Y1 O1 C1 99.0(3)
N2 Y1 O1 C1 119.6(3)
N1 Y1 O1 C1 -32.5(2)
O5 Y1 O1 C1 37.0(2)
O4 Y1 O1 C7 62.8(3)
O2 Y1 O1 C7 156.5(2)
O3 Y1 O1 C7 -51.8(3)
N2 Y1 O1 C7 -31.1(2)
N1 Y1 O1 C7 176.7(3)
O5 Y1 O1 C7 -113.7(3)
O4 Y1 O2 C13 88.3(4)
O3 Y1 O2 C13 -162.1(4)
N2 Y1 O2 C13 -156.3(4)
N1 Y1 O2 C13 -21.3(4)
O1 Y1 O2 C13 -2.6(5)
O5 Y1 O2 C13 -86.1(4)
O4 Y1 O3 C28 -112.1(4)
O2 Y1 O3 C28 152.8(4)
N2 Y1 O3 C28 -25.6(4)
N1 Y1 O3 C28 87.9(4)
O1 Y1 O3 C28 -6.6(4)
O5 Y1 O3 C28 57.6(4)
O2 Y1 O4 C43 15.2(18)
O3 Y1 O4 C43 -78.2(18)
N2 Y1 O4 C43 -151.0(18)
N1 Y1 O4 C43 87.8(18)
O1 Y1 O4 C43 147.0(18)
O5 Y1 O4 C43 165.0(16)
O4 Y1 O5 C61 33.7(7)
O2 Y1 O5 C61 -176.6(4)
O3 Y1 O5 C61 -86.1(4)
N2 Y1 O5 C61 -11.2(4)
N1 Y1 O5 C61 115.2(4)
O1 Y1 O5 C61 51.9(4)
O4 Y1 O5 C58 -149.1(5)
O2 Y1 O5 C58 0.7(3)
O3 Y1 O5 C58 91.2(3)
N2 Y1 O5 C58 166.0(3)
N1 Y1 O5 C58 -67.6(3)
O1 Y1 O5 C58 -130.9(3)
O4 Y1 N1 C19 -80.3(3)
O2 Y1 N1 C19 7.7(3)
O3 Y1 N1 C19 79.6(4)
N2 Y1 N1 C19 175.5(3)
O1 Y1 N1 C19 -156.6(4)
O5 Y1 N1 C19 111.5(3)
O4 Y1 N1 C2 106.2(3)
O2 Y1 N1 C2 -165.7(3)
O3 Y1 N1 C2 -93.9(3)
N2 Y1 N1 C2 2.0(3)
O1 Y1 N1 C2 29.9(2)
O5 Y1 N1 C2 -62.0(2)
O4 Y1 N2 C34 125.4(3)
O2 Y1 N2 C34 9.8(6)
O3 Y1 N2 C34 15.9(3)
N1 Y1 N2 C34 -120.4(3)
O1 Y1 N2 C34 -148.3(3)
O5 Y1 N2 C34 -62.5(3)
O4 Y1 N2 C8 -55.8(2)
O2 Y1 N2 C8 -171.4(3)
O3 Y1 N2 C8 -165.3(3)
N1 Y1 N2 C8 58.4(3)
O1 Y1 N2 C8 30.5(2)
O5 Y1 N2 C8 116.3(2)
C7 O1 C1 C6 4.6(6)
Y1 O1 C1 C6 -145.3(3)
C7 O1 C1 C2 -178.7(3)
Y1 O1 C1 C2 31.4(4)
C6 C1 C2 C3 0.3(6)
O1 C1 C2 C3 -176.5(3)
C6 C1 C2 N1 174.6(4)
O1 C1 C2 N1 -2.2(5)
C19 N1 C2 C3 -27.9(6)
Y1 N1 C2 C3 146.3(3)
C19 N1 C2 C1 158.2(4)
Y1 N1 C2 C1 -27.5(4)
C1 C2 C3 C4 -2.3(6)
N1 C2 C3 C4 -176.1(4)
C2 C3 C4 C5 2.8(7)
C3 C4 C5 C6 -1.2(7)
C2 C1 C6 C5 1.2(6)
O1 C1 C6 C5 177.7(4)
C4 C5 C6 C1 -0.8(7)
C1 O1 C7 C8 -120.9(4)
Y1 O1 C7 C8 29.1(4)
C1 O1 C7 C12 62.8(5)
Y1 O1 C7 C12 -147.2(3)
C12 C7 C8 C9 -0.4(6)
O1 C7 C8 C9 -176.7(4)
C12 C7 C8 N2 176.4(4)
O1 C7 C8 N2 0.1(5)
C34 N2 C8 C7 149.8(4)
Y1 N2 C8 C7 -29.1(4)
C34 N2 C8 C9 -33.7(6)
Y1 N2 C8 C9 147.4(3)
C7 C8 C9 C10 -1.6(6)
N2 C8 C9 C10 -178.1(4)
C8 C9 C10 C11 1.9(7)
C9 C10 C11 C12 -0.1(7)
C10 C11 C12 C7 -1.9(7)
C8 C7 C12 C11 2.1(6)
O1 C7 C12 C11 178.2(4)
Y1 O2 C13 C18 23.2(6)
Y1 O2 C13 C14 -155.2(3)
O2 C13 C14 C15 -175.8(4)
C18 C13 C14 C15 5.8(5)
O2 C13 C14 C20 4.6(6)
C18 C13 C14 C20 -173.8(4)
C13 C14 C15 C16 -2.9(6)
C20 C14 C15 C16 176.6(4)
C14 C15 C16 C17 -0.4(7)
C14 C15 C16 C24 179.2(4)
C15 C16 C17 C18 0.8(6)
C24 C16 C17 C18 -178.8(4)
O2 C13 C18 C17 176.0(4)
C14 C13 C18 C17 -5.5(6)
O2 C13 C18 C19 -4.2(6)
C14 C13 C18 C19 174.2(4)
C16 C17 C18 C13 2.2(6)
C16 C17 C18 C19 -177.5(4)
C2 N1 C19 C18 172.2(4)
Y1 N1 C19 C18 -1.1(6)
C13 C18 C19 N1 -3.4(7)
C17 C18 C19 N1 176.4(4)
C15 C14 C20 C23 -118.7(4)
C13 C14 C20 C23 60.9(5)
C15 C14 C20 C22 120.3(4)
C13 C14 C20 C22 -60.1(5)
C15 C14 C20 C21 0.2(6)
C13 C14 C20 C21 179.8(4)
C17 C16 C24 C25 -122.8(5)
C15 C16 C24 C25 57.6(6)
C17 C16 C24 C27 -3.0(7)
C15 C16 C24 C27 177.5(5)
C17 C16 C24 C26 117.0(5)
C15 C16 C24 C26 -62.6(6)
Y1 O3 C28 C33 21.0(6)
Y1 O3 C28 C29 -159.5(3)
O3 C28 C29 C30 -179.7(3)
C33 C28 C29 C30 -0.2(5)
O3 C28 C29 C35 0.6(6)
C33 C28 C29 C35 -179.9(4)
C28 C29 C30 C31 0.4(6)
C35 C29 C30 C31 -179.8(4)
C29 C30 C31 C32 -1.1(6)
C29 C30 C31 C39 177.1(4)
C30 C31 C32 C33 1.4(6)
C39 C31 C32 C33 -176.6(4)
O3 C28 C33 C32 -179.9(3)
C29 C28 C33 C32 0.5(5)
O3 C28 C33 C34 4.5(6)
C29 C28 C33 C34 -175.0(3)
C31 C32 C33 C28 -1.2(6)
C31 C32 C33 C34 174.7(3)
C8 N2 C34 C33 174.9(3)
Y1 N2 C34 C33 -6.3(6)
C28 C33 C34 N2 -8.8(6)
C32 C33 C34 N2 175.4(4)
C30 C29 C35 C37 119.5(4)
C28 C29 C35 C37 -60.8(5)
C30 C29 C35 C38 -1.0(6)
C28 C29 C35 C38 178.7(4)
C30 C29 C35 C36 -118.6(4)
C28 C29 C35 C36 61.1(5)
C32 C31 C39 C40 -121.1(5)
C30 C31 C39 C40 60.9(5)
C32 C31 C39 C42 -0.3(6)
C30 C31 C39 C42 -178.2(4)
C32 C31 C39 C41 120.2(5)
C30 C31 C39 C41 -57.8(5)
Y1 O4 C43 C48 91.6(18)
Y1 O4 C43 C44 -88.8(19)
O4 C43 C44 C45 -179.6(3)
C48 C43 C44 C45 0.0(5)
O4 C43 C44 C49 -0.7(5)
C48 C43 C44 C49 178.9(3)
C43 C44 C45 C46 -0.4(6)
C49 C44 C45 C46 -179.4(4)
C44 C45 C46 C47 0.0(7)
C44 C45 C46 C53 179.1(4)
C45 C46 C47 C48 0.9(7)
C53 C46 C47 C48 -178.2(4)
C46 C47 C48 C43 -1.3(6)
C46 C47 C48 C54 177.7(4)
O4 C43 C48 C47 -179.6(3)
C44 C43 C48 C47 0.8(5)
O4 C43 C48 C54 1.4(6)
C44 C43 C48 C54 -178.1(3)
C45 C44 C49 C51 -118.9(4)
C43 C44 C49 C51 62.2(5)
C45 C44 C49 C50 118.5(4)
C43 C44 C49 C50 -60.4(5)
C45 C44 C49 C52 -0.9(5)
C43 C44 C49 C52 -179.8(4)
C47 C48 C54 C56 -119.3(4)
C43 C48 C54 C56 59.7(5)
C47 C48 C54 C57 117.5(4)
C43 C48 C54 C57 -63.5(5)
C47 C48 C54 C55 -0.8(5)
C43 C48 C54 C55 178.2(4)
C61 O5 C58 C59 28.0(5)
Y1 O5 C58 C59 -150.1(4)
O5 C58 C59 C60 -6.7(6)
C58 C59 C60 C61 -15.9(6)
C58 O5 C61 C60 -38.7(5)
Y1 O5 C61 C60 138.7(4)
C59 C60 C61 O5 33.5(6)
C65 O6 C62 C63 -8(2)
C62 O6 C65 C64 -7(2)
O6 C65 C64 C63 20(2)
C65 C64 C63 C62 -24.0(19)
O6 C62 C63 C64 18.7(18)
C69 O7 C66 C67 30(3)
O7 C66 C67 C68 -7(3)
C66 C67 C68 C69 -16(3)
C66 O7 C69 C68 -40(3)
C67 C68 C69 O7 34(3)
C69A O7A C66A C67A -1(3)
O7A C66A C67A C68A -6(3)
C66A C67A C68A C69A 9(3)
C66A O7A C69A C68A 7(3)
C67A C68A C69A O7A -10(4)
C73 O8 C70 C71 -23(2)
O8 C70 C71 C72 15(2)
C70 C71 C72 C73 -2(2)
C71 C72 C73 O8 -11(2)
C70 O8 C73 C72 22(2)
C73A O8A C70A C71A -12(2)
O8A C70A C71A C72A -15(2)
C70A C71A C72A C73A 35(2)
C71A C72A C73A O8A -41.8(18)
C70A O8A C73A C72A 36(2)
